data_7129508
loop_
_publ_author_name
'Chen, Xueli'
'Chen, Kongyao'
'Li, Gaojie'
'Huang, Chao'
'Zhang, Ying-Ying'
'Feng, Yanling'
'Qin, Na'
'Luo, Jiahuan'
'Chen, Weihua'
'Mi, Liwei'

_publ_section_title
;
 Tetrakaidecahedron-shaped Cu four-core supramolecular as novel
 high-performance electrode material for lithium-ion batteries
;
_journal_name_full 'Chemical Communications'
_journal_paper_doi 10.1039/D1CC05878A
_journal_year 2022
_chemical_formula_sum 'C24 H20 Cl6 Cu4 N4 O5'
_chemical_formula_weight 911.30
_space_group_IT_number 4
_space_group_name_Hall 'P 2yb'
_space_group_name_H-M_alt 'P 1 21 1'
_atom_sites_solution_hydrogens geom
_atom_sites_solution_primary direct
_atom_sites_solution_secondary difmap
_audit_block_doi 10.5517/ccdc.csd.cc24dh35
_audit_creation_method SHELXL-97
_audit_update_record
;
2020-01-16 deposited with the CCDC.	2022-01-06 downloaded from the CCDC.
;
_cell_angle_alpha 90.00
_cell_angle_beta 91.23(2)
_cell_angle_gamma 90.00
_cell_formula_units_Z 2
_cell_length_a 12.709(9)
_cell_length_b 12.889(9)
_cell_length_c 13.598(8)
_cell_measurement_temperature 293(2)
_cell_volume 2227(3)
_computing_structure_refinement 'SHELXL-97 (Sheldrick, 1997)'
_computing_structure_solution 'SHELXS-97 (Sheldrick, 1990)'
_diffrn_ambient_temperature 293(2)
_diffrn_measured_fraction_theta_full 0.999
_diffrn_measured_fraction_theta_max 0.999
_diffrn_radiation_monochromator graphite
_diffrn_radiation_source 'fine-focus sealed tube'
_diffrn_radiation_type MoK\a
_diffrn_radiation_wavelength 0.71073
_diffrn_reflns_av_R_equivalents 0.0275
_diffrn_reflns_av_sigmaI/netI 0.0251
_diffrn_reflns_limit_h_max 15
_diffrn_reflns_limit_h_min -15
_diffrn_reflns_limit_k_max 15
_diffrn_reflns_limit_k_min -15
_diffrn_reflns_limit_l_max 16
_diffrn_reflns_limit_l_min -16
_diffrn_reflns_number 49719
_diffrn_reflns_theta_full 25.50
_diffrn_reflns_theta_max 25.50
_diffrn_reflns_theta_min 2.18
_exptl_absorpt_coefficient_mu 2.274
_exptl_crystal_density_diffrn 1.359
_exptl_crystal_density_method 'not measured'
_exptl_crystal_F_000 900
_refine_diff_density_max 2.646
_refine_diff_density_min -0.596
_refine_diff_density_rms 0.204
_refine_ls_abs_structure_details 'Flack H D (1983), Acta Cryst. A39, 876-881'
_refine_ls_abs_structure_Flack 0.03(2)
_refine_ls_extinction_method none
_refine_ls_goodness_of_fit_ref 1.109
_refine_ls_hydrogen_treatment mixed
_refine_ls_matrix_type full
_refine_ls_number_parameters 388
_refine_ls_number_reflns 8286
_refine_ls_number_restraints 602
_refine_ls_restrained_S_all 1.134
_refine_ls_R_factor_all 0.0699
_refine_ls_R_factor_gt 0.0674
_refine_ls_shift/su_max 0.097
_refine_ls_shift/su_mean 0.003
_refine_ls_structure_factor_coef Fsqd
_refine_ls_weighting_details 'calc w=1/[\s^2^(Fo^2^)+(0.1760P)^2^+1.8224P] where P=(Fo^2^+2Fc^2^)/3'
_refine_ls_weighting_scheme calc
_refine_ls_wR_factor_gt 0.2186
_refine_ls_wR_factor_ref 0.2245
_reflns_number_gt 7831
_reflns_number_total 8286
_reflns_threshold_expression >2sigma(I)
_cod_data_source_file d1cc05878a2.cif
_cod_data_source_block mo_202015d_0m_a
_cod_original_cell_volume 2227(2)
_cod_database_code 7129508

loop_
_symmetry_equiv_pos_as_xyz
'x, y, z'
'-x, y+1/2, -z'

loop_
_atom_site_label
_atom_site_type_symbol
_atom_site_fract_x
_atom_site_fract_y
_atom_site_fract_z
_atom_site_U_iso_or_equiv
_atom_site_adp_type
_atom_site_occupancy
_atom_site_symmetry_multiplicity
_atom_site_calc_flag
_atom_site_refinement_flags
_atom_site_disorder_assembly
_atom_site_disorder_group
Cu1 Cu 0.33168(7) 0.34613(7) 0.34242(7) 0.0440(2) Uani 1 1 d U . .
Cu2 Cu 0.34672(7) 0.48377(7) 0.15246(7) 0.0453(3) Uani 1 1 d U . .
Cu3 Cu 0.16338(7) 0.32647(7) 0.17461(7) 0.0448(3) Uani 1 1 d U . .
Cu4 Cu 0.17116(7) 0.52486(7) 0.30454(7) 0.0446(2) Uani 1 1 d U . .
Cl1 Cl 0.24690(19) 0.46301(18) 0.45529(15) 0.0601(5) Uani 1 1 d U . .
Cl2 Cl 0.02408(16) 0.4399(2) 0.22798(19) 0.0614(6) Uani 1 1 d U . .
Cl3 Cl 0.26871(18) 0.36648(19) 0.03495(15) 0.0584(5) Uani 1 1 d U . .
Cl4 Cl 0.48432(15) 0.4047(2) 0.25645(17) 0.0599(5) Uani 1 1 d U . .
Cl5 Cl 0.22680(19) 0.20043(16) 0.29445(19) 0.0604(5) Uani 1 1 d U . .
Cl6A Cl 0.2674(2) 0.64190(16) 0.19901(19) 0.0653(6) Uani 1 1 d U . .
O1 O 0.2537(3) 0.4200(4) 0.2438(4) 0.0384(9) Uani 1 1 d U . .
O2 O 0.2764(8) 0.8755(8) 0.4584(8) 0.095(2) Uani 1 1 d DU . .
O3 O 0.2785(10) 0.1878(14) 0.7010(10) 0.131(4) Uani 1 1 d DU . .
O4 O 0.7160(11) 0.3874(13) -0.0031(11) 0.139(4) Uani 1 1 d DU . .
O5A O -0.0939(15) 0.0183(19) 0.2704(14) 0.184(6) Uani 1 1 d U . .
N1 N 0.4409(6) 0.5460(7) 0.0546(6) 0.0608(16) Uani 1 1 d U . .
N2 N 0.4123(6) 0.2664(6) 0.4442(6) 0.0562(15) Uani 1 1 d U . .
N4 N 0.0671(7) 0.2278(7) 0.1049(7) 0.0653(17) Uani 1 1 d U . .
N3C N 0.0950(6) 0.6359(6) 0.3752(6) 0.0582(15) Uani 1 1 d U . .
C1 C 0.4164(11) 0.6321(10) 0.0034(9) 0.080(2) Uani 1 1 d U . .
H1 H 0.3527 0.6659 0.0128 0.096 Uiso 1 1 calc R . .
C8 C 0.5577(10) 0.1572(11) 0.4834(11) 0.086(3) Uani 1 1 d U . .
H8 H 0.6179 0.1220 0.4644 0.103 Uiso 1 1 calc R . .
C12 C 0.3739(13) 0.1796(14) 0.7076(12) 0.104(3) Uani 1 1 d DU . .
H12 H 0.4102 0.1648 0.7660 0.125 Uiso 1 1 calc R . .
C13 C 0.1504(8) 0.7218(8) 0.4026(8) 0.0647(19) Uani 1 1 d U . .
H13 H 0.2174 0.7314 0.3780 0.078 Uiso 1 1 calc R . .
C17 C 0.0008(9) 0.6223(10) 0.4120(9) 0.074(2) Uani 1 1 d U . .
H17 H -0.0340 0.5605 0.3980 0.088 Uiso 1 1 calc R . .
C19 C 0.0035(9) 0.1724(10) 0.1554(10) 0.080(2) Uani 1 1 d U . .
H19 H 0.0051 0.1813 0.2233 0.096 Uiso 1 1 calc R . .
C21 C -0.0748(12) 0.0961(13) 0.0088(12) 0.099(3) Uani 1 1 d U . .
H21 H -0.1259 0.0582 -0.0255 0.119 Uiso 1 1 calc R . .
C23 C 0.0655(10) 0.2161(11) 0.0097(10) 0.084(3) Uani 1 1 d U . .
H23 H 0.1125 0.2534 -0.0281 0.101 Uiso 1 1 calc R . .
C24 C -0.1310(15) 0.0335(18) 0.1840(16) 0.122(4) Uani 1 1 d U . .
H24 H -0.1951 0.0048 0.1641 0.147 Uiso 1 1 calc R . .
C22B C -0.0043(12) 0.1499(13) -0.0356(11) 0.099(3) Uani 1 1 d U . .
H22B H -0.0008 0.1430 -0.1035 0.118 Uiso 1 1 calc R . .
C20K C -0.0692(11) 0.0984(12) 0.1156(12) 0.092(3) Uani 1 1 d U . .
C7M C 0.5030(9) 0.2173(10) 0.4202(10) 0.075(2) Uani 1 1 d U . .
H7M H 0.5283 0.2259 0.3571 0.090 Uiso 1 1 calc R . .
C9N C 0.5182(9) 0.1492(11) 0.5850(10) 0.080(2) Uani 1 1 d U . .
H9N H 0.5548 0.1116 0.6331 0.096 Uiso 1 1 calc R . .
C4O C 0.6021(11) 0.5339(13) -0.0315(10) 0.090(2) Uani 1 1 d U . .
C14P C 0.1118(9) 0.7931(10) 0.4639(9) 0.074(2) Uani 1 1 d U . .
C10Q C 0.4294(10) 0.1971(10) 0.6050(9) 0.079(2) Uani 1 1 d U . .
C5R C 0.5311(9) 0.4969(10) 0.0335(9) 0.077(2) Uani 1 1 d U . .
H5R H 0.5458 0.4343 0.0650 0.092 Uiso 1 1 calc R . .
C3T C 0.5766(12) 0.6241(13) -0.0786(11) 0.096(3) Uani 1 1 d U . .
H3T H 0.6229 0.6541 -0.1224 0.115 Uiso 1 1 calc R . .
C15U C 0.0161(11) 0.7826(11) 0.5000(11) 0.087(2) Uani 1 1 d U . .
H15U H -0.0100 0.8311 0.5439 0.105 Uiso 1 1 calc R . .
C2V C 0.4851(13) 0.6683(13) -0.0612(12) 0.097(3) Uani 1 1 d U . .
H2V H 0.4674 0.7282 -0.0959 0.117 Uiso 1 1 calc R . .
C6W C 0.7047(14) 0.4678(15) -0.0449(14) 0.119(4) Uani 1 1 d DU . .
H6W H 0.7570 0.4918 -0.0859 0.143 Uiso 1 1 calc R . .
C16X C -0.0480(10) 0.6922(12) 0.4686(11) 0.086(3) Uani 1 1 d U . .
H16X H -0.1176 0.6842 0.4869 0.104 Uiso 1 1 calc R . .
C18Y C 0.1853(10) 0.8946(10) 0.4830(10) 0.085(3) Uani 1 1 d DU . .
H18Y H 0.1624 0.9574 0.5085 0.102 Uiso 1 1 calc R . .
C11Z C 0.3708(9) 0.2520(9) 0.5346(7) 0.066(2) Uani 1 1 d U . .
H11Z H 0.3048 0.2782 0.5492 0.080 Uiso 1 1 calc R . .

loop_
_atom_site_aniso_label
_atom_site_aniso_U_11
_atom_site_aniso_U_22
_atom_site_aniso_U_33
_atom_site_aniso_U_23
_atom_site_aniso_U_13
_atom_site_aniso_U_12
Cu1 0.0461(5) 0.0454(5) 0.0401(4) 0.0050(3) -0.0050(3) 0.0020(4)
Cu2 0.0475(5) 0.0438(5) 0.0449(5) 0.0059(4) 0.0047(4) -0.0046(4)
Cu3 0.0461(5) 0.0439(5) 0.0441(5) -0.0064(4) -0.0044(4) -0.0071(4)
Cu4 0.0466(5) 0.0392(4) 0.0478(5) -0.0061(4) 0.0001(4) 0.0027(4)
Cl1 0.0793(13) 0.0599(12) 0.0408(9) -0.0046(8) -0.0054(9) 0.0144(10)
Cl2 0.0425(9) 0.0675(13) 0.0740(14) -0.0163(11) -0.0054(9) 0.0027(9)
Cl3 0.0664(12) 0.0674(12) 0.0417(9) -0.0073(9) 0.0049(8) -0.0113(10)
Cl4 0.0415(9) 0.0799(14) 0.0580(11) 0.0151(10) -0.0014(8) -0.0014(9)
Cl5 0.0721(12) 0.0419(9) 0.0666(12) 0.0071(9) -0.0165(10) -0.0072(9)
Cl6A 0.0886(15) 0.0383(9) 0.0698(13) 0.0058(9) 0.0210(12) 0.0003(10)
O1 0.039(2) 0.036(2) 0.040(2) 0.0020(17) -0.0002(18) -0.0011(17)
O2 0.104(5) 0.079(5) 0.101(5) -0.021(4) 0.001(4) -0.011(4)
O3 0.129(6) 0.165(8) 0.098(6) 0.020(6) 0.003(5) -0.014(7)
O4 0.129(7) 0.150(7) 0.138(7) 0.035(6) 0.025(6) 0.030(6)
O5A 0.195(9) 0.198(10) 0.158(7) 0.040(8) -0.004(7) -0.041(8)
N1 0.063(3) 0.059(4) 0.060(3) 0.012(3) 0.010(3) -0.016(3)
N2 0.056(3) 0.057(3) 0.055(3) 0.008(3) -0.009(3) 0.005(3)
N4 0.062(3) 0.062(4) 0.072(4) -0.013(3) -0.010(3) -0.010(3)
N3C 0.056(3) 0.053(3) 0.066(4) -0.010(3) -0.001(3) 0.007(3)
C1 0.099(5) 0.069(4) 0.074(5) 0.017(4) 0.016(4) -0.002(4)
C8 0.075(4) 0.086(5) 0.097(5) 0.015(5) -0.003(4) 0.026(4)
C12 0.129(6) 0.105(6) 0.077(5) 0.018(5) 0.000(5) 0.030(6)
C13 0.066(4) 0.059(4) 0.069(4) -0.016(3) -0.007(3) 0.011(3)
C17 0.073(4) 0.072(4) 0.076(5) -0.002(4) 0.019(4) 0.009(4)
C19 0.077(4) 0.077(5) 0.086(5) -0.003(4) -0.011(4) -0.017(4)
C21 0.103(5) 0.096(5) 0.096(5) -0.021(5) -0.014(5) -0.031(5)
C23 0.087(5) 0.094(5) 0.073(4) -0.024(4) -0.007(4) -0.019(4)
C24 0.116(6) 0.120(7) 0.131(6) 0.018(6) -0.003(5) -0.043(6)
C22B 0.107(5) 0.105(6) 0.084(5) -0.028(5) -0.002(4) -0.029(5)
C20K 0.090(5) 0.084(5) 0.102(5) -0.001(4) -0.009(4) -0.025(4)
C7M 0.069(4) 0.076(5) 0.081(4) 0.023(4) 0.006(4) 0.016(4)
C9N 0.078(4) 0.081(5) 0.081(4) 0.022(4) -0.020(4) 0.015(4)
C4O 0.087(4) 0.099(5) 0.085(5) 0.020(4) 0.031(4) -0.008(4)
C14P 0.076(4) 0.069(4) 0.078(4) -0.020(4) -0.006(4) 0.015(3)
C10Q 0.095(4) 0.078(4) 0.063(4) 0.010(4) -0.015(3) 0.017(4)
C5R 0.078(4) 0.076(5) 0.077(5) 0.013(4) 0.026(4) -0.001(4)
C3T 0.100(5) 0.095(5) 0.093(5) 0.020(4) 0.030(5) -0.018(4)
C15U 0.092(5) 0.083(5) 0.087(5) -0.020(4) 0.015(4) 0.019(4)
C2V 0.115(5) 0.084(5) 0.094(5) 0.025(4) 0.026(5) -0.004(4)
C6W 0.106(6) 0.133(6) 0.120(6) 0.023(6) 0.045(5) 0.007(5)
C16X 0.082(5) 0.088(5) 0.090(5) -0.015(4) 0.019(4) 0.015(4)
C18Y 0.092(5) 0.071(5) 0.093(6) -0.029(5) -0.009(5) 0.012(4)
C11Z 0.079(4) 0.066(4) 0.053(3) 0.002(3) -0.011(3) 0.019(4)

loop_
_atom_type_symbol
_atom_type_description
_atom_type_scat_dispersion_real
_atom_type_scat_dispersion_imag
_atom_type_scat_source
C C 0.0033 0.0016 'International Tables Vol C Tables 4.2.6.8 and 6.1.1.4'
H H 0.0000 0.0000 'International Tables Vol C Tables 4.2.6.8 and 6.1.1.4'
Cl Cl 0.1484 0.1585 'International Tables Vol C Tables 4.2.6.8 and 6.1.1.4'
Cu Cu 0.3201 1.2651 'International Tables Vol C Tables 4.2.6.8 and 6.1.1.4'
N N 0.0061 0.0033 'International Tables Vol C Tables 4.2.6.8 and 6.1.1.4'
O O 0.0106 0.0060 'International Tables Vol C Tables 4.2.6.8 and 6.1.1.4'

loop_
_geom_angle_atom_site_label_1
_geom_angle_atom_site_label_2
_geom_angle_atom_site_label_3
_geom_angle
_geom_angle_site_symmetry_1
_geom_angle_site_symmetry_3
_geom_angle_publ_flag
O1 Cu1 N2 178.9(3) . . ?
O1 Cu1 Cl5 85.51(17) . . ?
N2 Cu1 Cl5 93.4(2) . . ?
O1 Cu1 Cl4 85.07(16) . . ?
N2 Cu1 Cl4 95.2(2) . . ?
Cl5 Cu1 Cl4 124.41(10) . . ?
O1 Cu1 Cl1 84.46(17) . . ?
N2 Cu1 Cl1 96.3(3) . . ?
Cl5 Cu1 Cl1 114.18(10) . . ?
Cl4 Cu1 Cl1 119.16(10) . . ?
O1 Cu2 N1 177.9(3) . . ?
O1 Cu2 Cl6A 85.65(18) . . ?
N1 Cu2 Cl6A 95.6(3) . . ?
O1 Cu2 Cl3 84.81(17) . . ?
N1 Cu2 Cl3 93.1(3) . . ?
Cl6A Cu2 Cl3 123.29(11) . . ?
O1 Cu2 Cl4 83.68(15) . . ?
N1 Cu2 Cl4 97.0(3) . . ?
Cl6A Cu2 Cl4 120.49(11) . . ?
Cl3 Cu2 Cl4 113.72(10) . . ?
O1 Cu3 N4 178.7(3) . . ?
O1 Cu3 Cl3 85.09(16) . . ?
N4 Cu3 Cl3 96.2(3) . . ?
O1 Cu3 Cl2 84.63(16) . . ?
N4 Cu3 Cl2 94.7(3) . . ?
Cl3 Cu3 Cl2 122.08(10) . . ?
O1 Cu3 Cl5 84.47(17) . . ?
N4 Cu3 Cl5 94.8(3) . . ?
Cl3 Cu3 Cl5 119.45(10) . . ?
Cl2 Cu3 Cl5 115.96(11) . . ?
O1 Cu4 N3C 175.4(3) . . ?
O1 Cu4 Cl1 85.40(16) . . ?
N3C Cu4 Cl1 91.0(3) . . ?
O1 Cu4 Cl2 85.35(16) . . ?
N3C Cu4 Cl2 99.0(2) . . ?
Cl1 Cu4 Cl2 121.33(10) . . ?
O1 Cu4 Cl6A 84.02(17) . . ?
N3C Cu4 Cl6A 95.4(3) . . ?
Cl1 Cu4 Cl6A 121.08(10) . . ?
Cl2 Cu4 Cl6A 115.27(11) . . ?
Cu4 Cl1 Cu1 80.78(8) . . ?
Cu4 Cl2 Cu3 80.61(8) . . ?
Cu2 Cl3 Cu3 80.68(8) . . ?
Cu1 Cl4 Cu2 80.67(8) . . ?
Cu1 Cl5 Cu3 80.34(8) . . ?
Cu2 Cl6A Cu4 81.14(8) . . ?
Cu3 O1 Cu1 109.4(3) . . ?
Cu3 O1 Cu4 109.4(2) . . ?
Cu1 O1 Cu4 109.4(2) . . ?
Cu3 O1 Cu2 109.0(2) . . ?
Cu1 O1 Cu2 110.6(2) . . ?
Cu4 O1 Cu2 109.2(3) . . ?
C1 N1 C5R 117.9(9) . . ?
C1 N1 Cu2 123.1(8) . . ?
C5R N1 Cu2 118.9(7) . . ?
C11Z N2 C7M 119.9(8) . . ?
C11Z N2 Cu1 119.7(6) . . ?
C7M N2 Cu1 120.0(7) . . ?
C23 N4 C19 118.0(10) . . ?
C23 N4 Cu3 122.9(8) . . ?
C19 N4 Cu3 119.1(8) . . ?
C17 N3C C13 118.2(9) . . ?
C17 N3C Cu4 122.9(8) . . ?
C13 N3C Cu4 117.6(6) . . ?
C2V C1 N1 118.8(13) . . ?
C2V C1 H1 120.6 . . ?
N1 C1 H1 120.6 . . ?
C7M C8 C9N 117.1(11) . . ?
C7M C8 H8 121.4 . . ?
C9N C8 H8 121.4 . . ?
O3 C12 C10Q 112.5(13) . . ?
O3 C12 H12 123.8 . . ?
C10Q C12 H12 123.8 . . ?
C14P C13 N3C 122.3(11) . . ?
C14P C13 H13 118.9 . . ?
N3C C13 H13 118.9 . . ?
N3C C17 C16X 124.1(13) . . ?
N3C C17 H17 117.9 . . ?
C16X C17 H17 117.9 . . ?
N4 C19 C20K 125.3(13) . . ?
N4 C19 H19 117.4 . . ?
C20K C19 H19 117.4 . . ?
C22B C21 C20K 115.8(12) . . ?
C22B C21 H21 122.1 . . ?
C20K C21 H21 122.1 . . ?
N4 C23 C22B 121.0(14) . . ?
N4 C23 H23 119.5 . . ?
C22B C23 H23 119.5 . . ?
O5A C24 C20K 118.3(17) . . ?
O5A C24 H24 120.8 . . ?
C20K C24 H24 120.9 . . ?
C21 C22B C23 125.0(15) . . ?
C21 C22B H22B 117.5 . . ?
C23 C22B H22B 117.5 . . ?
C19 C20K C21 114.3(13) . . ?
C19 C20K C24 119.0(15) . . ?
C21 C20K C24 126.7(14) . . ?
C8 C7M N2 123.1(12) . . ?
C8 C7M H7M 118.5 . . ?
N2 C7M H7M 118.5 . . ?
C10Q C9N C8 117.8(10) . . ?
C10Q C9N H9N 121.1 . . ?
C8 C9N H9N 121.1 . . ?
C5R C4O C3T 116.7(13) . . ?
C5R C4O C6W 116.6(13) . . ?
C3T C4O C6W 126.7(12) . . ?
C15U C14P C13 120.7(12) . . ?
C15U C14P C18Y 123.4(11) . . ?
C13 C14P C18Y 115.7(11) . . ?
C9N C10Q C11Z 122.9(12) . . ?
C9N C10Q C12 120.7(11) . . ?
C11Z C10Q C12 115.7(11) . . ?
C4O C5R N1 123.5(12) . . ?
C4O C5R H5R 118.2 . . ?
N1 C5R H5R 118.2 . . ?
C2V C3T C4O 119.0(12) . . ?
C2V C3T H3T 120.5 . . ?
C4O C3T H3T 120.5 . . ?
C14P C15U C16X 118.4(11) . . ?
C14P C15U H15U 120.8 . . ?
C16X C15U H15U 120.8 . . ?
C1 C2V C3T 123.9(14) . . ?
C1 C2V H2V 118.1 . . ?
C3T C2V H2V 118.1 . . ?
O4 C6W C4O 120.6(15) . . ?
O4 C6W H6W 119.7 . . ?
C4O C6W H6W 119.7 . . ?
C17 C16X C15U 115.8(12) . . ?
C17 C16X H16X 122.1 . . ?
C15U C16X H16X 122.1 . . ?
O2 C18Y C14P 109.6(10) . . ?
O2 C18Y H18Y 125.2 . . ?
C14P C18Y H18Y 125.2 . . ?
N2 C11Z C10Q 118.6(10) . . ?
N2 C11Z H11Z 120.7 . . ?
C10Q C11Z H11Z 120.7 . . ?

loop_
_geom_bond_atom_site_label_1
_geom_bond_atom_site_label_2
_geom_bond_distance
_geom_bond_site_symmetry_2
_geom_bond_publ_flag
Cu1 O1 1.905(5) . ?
Cu1 N2 1.990(7) . ?
Cu1 Cl5 2.386(3) . ?
Cu1 Cl4 2.408(3) . ?
Cu1 Cl1 2.420(2) . ?
Cu2 O1 1.918(5) . ?
Cu2 N1 1.979(7) . ?
Cu2 Cl6A 2.366(3) . ?
Cu2 Cl3 2.399(2) . ?
Cu2 Cl4 2.448(3) . ?
Cu3 O1 1.900(5) . ?
Cu3 N4 1.991(8) . ?
Cu3 Cl3 2.403(3) . ?
Cu3 Cl2 2.419(3) . ?
Cu3 Cl5 2.427(2) . ?
Cu4 O1 1.910(5) . ?
Cu4 N3C 1.987(8) . ?
Cu4 Cl1 2.383(3) . ?
Cu4 Cl2 2.386(3) . ?
Cu4 Cl6A 2.430(3) . ?
O2 C18Y 1.236(13) . ?
O3 C12 1.218(14) . ?
O4 C6W 1.189(16) . ?
O5A C24 1.27(2) . ?
N1 C1 1.343(15) . ?
N1 C5R 1.345(15) . ?
N2 C11Z 1.361(14) . ?
N2 C7M 1.361(14) . ?
N4 C23 1.303(16) . ?
N4 C19 1.288(16) . ?
N3C C17 1.319(14) . ?
N3C C13 1.360(13) . ?
C1 C2V 1.336(18) . ?
C1 H1 0.9300 . ?
C8 C7M 1.340(16) . ?
C8 C9N 1.484(19) . ?
C8 H8 0.9300 . ?
C12 C10Q 1.59(2) . ?
C12 H12 0.9300 . ?
C13 C14P 1.340(15) . ?
C13 H13 0.9300 . ?
C17 C16X 1.345(17) . ?
C17 H17 0.9300 . ?
C19 C20K 1.425(17) . ?
C19 H19 0.9300 . ?
C21 C22B 1.29(2) . ?
C21 C20K 1.45(2) . ?
C21 H21 0.9300 . ?
C23 C22B 1.368(17) . ?
C23 H23 0.9300 . ?
C24 C20K 1.49(2) . ?
C24 H24 0.9300 . ?
C22B H22B 0.9300 . ?
C7M H7M 0.9300 . ?
C9N C10Q 1.320(18) . ?
C9N H9N 0.9300 . ?
C4O C5R 1.363(16) . ?
C4O C3T 1.36(2) . ?
C4O C6W 1.57(2) . ?
C14P C15U 1.328(18) . ?
C14P C18Y 1.625(18) . ?
C10Q C11Z 1.392(14) . ?
C5R H5R 0.9300 . ?
C3T C2V 1.32(2) . ?
C3T H3T 0.9300 . ?
C15U C16X 1.48(2) . ?
C15U H15U 0.9300 . ?
C2V H2V 0.9300 . ?
C6W H6W 0.9300 . ?
C16X H16X 0.9300 . ?
C18Y H18Y 0.9300 . ?
C11Z H11Z 0.9300 . ?
